data_4306909
loop_
_publ_author_name
'Swarnalatha Kokatam'
'Kallol Ray'
'Joseph Pap'
'Eckhard Bill'
'William E. Geiger'
'Robert J. LeSuer'
'Philip H. Rieger'
'Thomas Weyherm\"uller'
'Frank Neese'
'Karl Wieghardt'

_publ_section_title
;
Molecular and Electronic Structure of Square-Planar Gold Complexes
Containing Two 1,2-Di(4-tert-butylphenyl)ethylene-1,2-dithiolato Ligands:
[Au(2L)2]1+/0/1-/2-. A Combined Experimental and Computational Study
;
_journal_name_full 'Inorganic Chemistry'
_journal_page_first 1100
_journal_page_last 1111
_journal_paper_doi 10.1021/ic061181u
_journal_volume 46
_journal_year 2007
_chemical_formula_sum 'C47.5 H56 Pd S4'
_chemical_formula_weight 861.56
_chemical_name_systematic
; 
 ? 
;
_space_group_IT_number 33
_symmetry_cell_setting orthorhombic
_symmetry_space_group_name_Hall 'P 2c -2n'
_symmetry_space_group_name_H-M 'P n a 21'
_atom_sites_solution_hydrogens geom
_atom_sites_solution_primary direct
_atom_sites_solution_secondary difmap
_audit_creation_method SHELXL-97
_cell_angle_alpha 90.00
_cell_angle_beta 90.00
_cell_angle_gamma 90.00
_cell_formula_units_Z 4
_cell_length_a 11.9728(5)
_cell_length_b 35.8262(14)
_cell_length_c 11.1766(4)
_cell_measurement_temperature 100(2)
_cell_volume 4794.1(3)
_computing_cell_refinement 'Nonius Collect Software'
_computing_data_collection 'Nonius Collect Software'
_computing_data_reduction 'Nonius Collect Software'
_computing_structure_refinement 'SHELXL-97 (Sheldrick, 1997)'
_computing_structure_solution 'SHELXS-97 (Sheldrick, 1990)'
_diffrn_ambient_temperature 100(2)
_diffrn_measured_fraction_theta_full 0.992
_diffrn_measured_fraction_theta_max 0.992
_diffrn_measurement_device_type 'Nonius Kappa-CCD'
_diffrn_measurement_method '1986 images at 0.3 deg. stepwise rotation in omega and phi, 40 sec./frame'
_diffrn_radiation_monochromator graphite
_diffrn_radiation_source 'rotating anode, 50 kV, 80 mA'
_diffrn_radiation_type MoK\a
_diffrn_radiation_wavelength 0.71073
_diffrn_reflns_av_R_equivalents 0.0589
_diffrn_reflns_av_sigmaI/netI 0.0628
_diffrn_reflns_limit_h_max 14
_diffrn_reflns_limit_h_min -13
_diffrn_reflns_limit_k_max 44
_diffrn_reflns_limit_k_min -44
_diffrn_reflns_limit_l_max 13
_diffrn_reflns_limit_l_min -13
_diffrn_reflns_number 25566
_diffrn_reflns_theta_full 26.00
_diffrn_reflns_theta_max 26.00
_diffrn_reflns_theta_min 3.02
_exptl_absorpt_coefficient_mu 0.590
_exptl_absorpt_correction_type none
_exptl_crystal_colour brown
_exptl_crystal_density_diffrn 1.194
_exptl_crystal_density_method 'not measured'
_exptl_crystal_description 'transparent parallelepiped'
_exptl_crystal_F_000 1804
_exptl_crystal_size_max 0.09
_exptl_crystal_size_mid 0.07
_exptl_crystal_size_min 0.03
_refine_diff_density_max 0.591
_refine_diff_density_min -0.635
_refine_diff_density_rms 0.075
_refine_ls_abs_structure_details 'Flack H D (1983), Acta Cryst. A39, 876-881'
_refine_ls_abs_structure_Flack 0.12(3)
_refine_ls_extinction_method none
_refine_ls_goodness_of_fit_ref 1.041
_refine_ls_hydrogen_treatment mixed
_refine_ls_matrix_type full
_refine_ls_number_parameters 503
_refine_ls_number_reflns 8749
_refine_ls_number_restraints 1
_refine_ls_restrained_S_all 1.041
_refine_ls_R_factor_all 0.0531
_refine_ls_R_factor_gt 0.0395
_refine_ls_shift/su_max 0.003
_refine_ls_shift/su_mean 0.000
_refine_ls_structure_factor_coef Fsqd
_refine_ls_weighting_details 'calc w=1/[\s^2^(Fo^2^)+(0.0330P)^2^+3.8030P] where P=(Fo^2^+2Fc^2^)/3'
_refine_ls_weighting_scheme calc
_refine_ls_wR_factor_gt 0.0804
_refine_ls_wR_factor_ref 0.0849
_reflns_number_gt 7571
_reflns_number_total 8749
_reflns_threshold_expression >2sigma(I)
_cod_data_source_file ic061181usi20060628_085117_3.cif
_cod_data_source_block 4
_cod_depositor_comments
;
The following automatic conversions were performed:
'_symmetry_cell_setting' value 'Orthorhombic' changed to 'orthorhombic'
according to '/home/saulius/struct/CIF-dictionaries/cif_core.dic'
dictionary named 'cif_core.dic' version 2.4.1 from 2010-06-29.

Automatic conversion script
Id: cif_fix_enum 1527 2010-12-29 10:47:43Z saulius 
;
_cod_original_formula_sum 'C47.50 H56 Pd S4'
_cod_database_code 4306909

loop_
_symmetry_equiv_pos_as_xyz
'x, y, z'
'-x, -y, z+1/2'
'x+1/2, -y+1/2, z'
'-x+1/2, y+1/2, z+1/2'

loop_
_atom_site_label
_atom_site_type_symbol
_atom_site_fract_x
_atom_site_fract_y
_atom_site_fract_z
_atom_site_U_iso_or_equiv
_atom_site_adp_type
_atom_site_occupancy
_atom_site_symmetry_multiplicity
_atom_site_calc_flag
_atom_site_refinement_flags
_atom_site_disorder_assembly
_atom_site_disorder_group
Pd1 Pd 0.35703(2) 0.937217(7) 0.72247(3) 0.01452(7) Uani 1 1 d . . .
S1 S 0.51777(8) 0.92602(3) 0.82045(9) 0.0165(2) Uani 1 1 d . . .
S2 S 0.41912(8) 0.99540(3) 0.68910(8) 0.0165(2) Uani 1 1 d . . .
C1 C 0.5926(3) 0.96649(11) 0.8119(3) 0.0151(8) Uani 1 1 d . . .
C2 C 0.5492(3) 0.99742(11) 0.7524(3) 0.0135(9) Uani 1 1 d . . .
C3 C 0.6033(3) 1.03460(10) 0.7412(4) 0.0147(9) Uani 1 1 d . . .
C4 C 0.6526(3) 1.05188(12) 0.8406(4) 0.0164(9) Uani 1 1 d . . .
H4 H 0.6619 1.0383 0.9129 0.020 Uiso 1 1 calc R . .
C5 C 0.6880(4) 1.08860(12) 0.8342(4) 0.0184(9) Uani 1 1 d . . .
H5 H 0.7209 1.0997 0.9028 0.022 Uiso 1 1 calc R . .
C6 C 0.6768(3) 1.10982(10) 0.7298(5) 0.0188(8) Uani 1 1 d . . .
C7 C 0.6313(3) 1.09189(12) 0.6309(4) 0.0187(10) Uani 1 1 d . . .
H7 H 0.6243 1.1052 0.5577 0.022 Uiso 1 1 calc R . .
C8 C 0.5957(3) 1.05504(11) 0.6363(4) 0.0168(9) Uani 1 1 d . . .
H8 H 0.5655 1.0436 0.5667 0.020 Uiso 1 1 calc R . .
C9 C 0.7068(3) 0.96445(11) 0.8667(3) 0.0146(9) Uani 1 1 d . . .
C10 C 0.8009(3) 0.97601(11) 0.8041(4) 0.0175(9) Uani 1 1 d . . .
H10 H 0.7932 0.9870 0.7272 0.021 Uiso 1 1 calc R . .
C11 C 0.9057(3) 0.97160(12) 0.8537(4) 0.0199(9) Uani 1 1 d . . .
H11 H 0.9692 0.9792 0.8090 0.024 Uiso 1 1 calc R . .
C12 C 0.9212(3) 0.95636(10) 0.9676(4) 0.0157(8) Uani 1 1 d . . .
C13 C 0.8262(3) 0.94479(12) 1.0287(4) 0.0182(9) Uani 1 1 d . . .
H13 H 0.8336 0.9340 1.1060 0.022 Uiso 1 1 calc R . .
C14 C 0.7199(3) 0.94871(12) 0.9785(4) 0.0186(9) Uani 1 1 d . . .
H14 H 0.6561 0.9405 1.0216 0.022 Uiso 1 1 calc R . .
C15 C 0.7113(3) 1.15102(10) 0.7279(5) 0.0249(9) Uani 1 1 d . . .
C16 C 0.6593(5) 1.17197(16) 0.8323(6) 0.0432(15) Uani 1 1 d . . .
H16A H 0.6808 1.1599 0.9076 0.065 Uiso 1 1 calc R . .
H16B H 0.5778 1.1716 0.8245 0.065 Uiso 1 1 calc R . .
H16C H 0.6857 1.1979 0.8321 0.065 Uiso 1 1 calc R . .
C17 C 0.6841(6) 1.16970(16) 0.6121(5) 0.0512(17) Uani 1 1 d . . .
H17A H 0.6041 1.1670 0.5954 0.077 Uiso 1 1 calc R . .
H17B H 0.7273 1.1581 0.5475 0.077 Uiso 1 1 calc R . .
H17C H 0.7029 1.1963 0.6173 0.077 Uiso 1 1 calc R . .
C18 C 0.8402(4) 1.15329(14) 0.7437(6) 0.0447(15) Uani 1 1 d . . .
H18A H 0.8769 1.1418 0.6745 0.067 Uiso 1 1 calc R . .
H18B H 0.8620 1.1400 0.8166 0.067 Uiso 1 1 calc R . .
H18C H 0.8629 1.1795 0.7499 0.067 Uiso 1 1 calc R . .
C19 C 1.0396(3) 0.95032(12) 1.0182(4) 0.0185(9) Uani 1 1 d . . .
C20 C 1.1159(4) 0.98311(13) 0.9905(4) 0.0299(11) Uani 1 1 d . . .
H20A H 1.1900 0.9784 1.0246 0.045 Uiso 1 1 calc R . .
H20B H 1.0846 1.0059 1.0255 0.045 Uiso 1 1 calc R . .
H20C H 1.1223 0.9861 0.9036 0.045 Uiso 1 1 calc R . .
C21 C 1.0387(4) 0.94411(13) 1.1533(4) 0.0236(10) Uani 1 1 d . . .
H21A H 0.9998 0.9649 1.1924 0.035 Uiso 1 1 calc R . .
H21B H 1.1157 0.9428 1.1829 0.035 Uiso 1 1 calc R . .
H21C H 1.0001 0.9207 1.1715 0.035 Uiso 1 1 calc R . .
C22 C 1.0863(4) 0.91494(13) 0.9581(4) 0.0284(11) Uani 1 1 d . . .
H22A H 1.1596 0.9090 0.9922 0.043 Uiso 1 1 calc R . .
H22B H 1.0939 0.9192 0.8719 0.043 Uiso 1 1 calc R . .
H22C H 1.0351 0.8940 0.9720 0.043 Uiso 1 1 calc R . .
S31 S 0.19311(8) 0.94742(3) 0.62642(9) 0.0163(2) Uani 1 1 d . . .
S32 S 0.30211(8) 0.87817(3) 0.75454(9) 0.0180(2) Uani 1 1 d . . .
C31 C 0.1249(3) 0.90574(11) 0.6330(3) 0.0159(9) Uani 1 1 d . . .
C32 C 0.1739(3) 0.87462(12) 0.6887(4) 0.0197(10) Uani 1 1 d . . .
C33 C 0.1194(3) 0.83735(11) 0.6972(4) 0.0183(10) Uani 1 1 d . . .
C34 C 0.0788(4) 0.81940(13) 0.5978(4) 0.0267(11) Uani 1 1 d . . .
H34 H 0.0838 0.8312 0.5220 0.032 Uiso 1 1 calc R . .
C35 C 0.0303(4) 0.78415(15) 0.6062(5) 0.0311(12) Uani 1 1 d . . .
H35 H 0.0042 0.7721 0.5359 0.037 Uiso 1 1 calc R . .
C36 C 0.0194(3) 0.76621(11) 0.7176(5) 0.0295(9) Uani 1 1 d . . .
C37 C 0.0623(4) 0.78469(14) 0.8160(4) 0.0294(12) Uani 1 1 d . . .
H37 H 0.0579 0.7730 0.8922 0.035 Uiso 1 1 calc R . .
C38 C 0.1115(4) 0.81956(13) 0.8077(4) 0.0241(11) Uani 1 1 d . . .
H38 H 0.1399 0.8314 0.8774 0.029 Uiso 1 1 calc R . .
C39 C 0.0106(3) 0.90447(11) 0.5823(3) 0.0163(9) Uani 1 1 d . . .
C40 C -0.0118(3) 0.91703(12) 0.4662(4) 0.0213(9) Uani 1 1 d . . .
H40 H 0.0475 0.9257 0.4171 0.026 Uiso 1 1 calc R . .
C41 C -0.1203(4) 0.91683(13) 0.4226(4) 0.0236(10) Uani 1 1 d . . .
H41 H -0.1335 0.9251 0.3430 0.028 Uiso 1 1 calc R . .
C42 C -0.2102(3) 0.90502(11) 0.4911(4) 0.0169(9) Uani 1 1 d . . .
C43 C -0.1869(4) 0.89279(13) 0.6062(4) 0.0248(10) Uani 1 1 d . . .
H43 H -0.2463 0.8843 0.6556 0.030 Uiso 1 1 calc R . .
C44 C -0.0788(4) 0.89262(13) 0.6508(4) 0.0253(10) Uani 1 1 d . . .
H44 H -0.0658 0.8842 0.7301 0.030 Uiso 1 1 calc R . .
C45 C -0.0328(4) 0.72729(12) 0.7278(6) 0.0385(11) Uani 1 1 d . . .
C46 C -0.1142(7) 0.7268(2) 0.8302(7) 0.087(3) Uani 1 1 d . . .
H46A H -0.1429 0.7015 0.8414 0.131 Uiso 1 1 calc R . .
H46B H -0.1764 0.7438 0.8127 0.131 Uiso 1 1 calc R . .
H46C H -0.0764 0.7350 0.9034 0.131 Uiso 1 1 calc R . .
C47 C -0.0868(9) 0.7142(2) 0.6164(7) 0.112(4) Uani 1 1 d . . .
H47A H -0.0319 0.7140 0.5514 0.168 Uiso 1 1 calc R . .
H47B H -0.1483 0.7311 0.5956 0.168 Uiso 1 1 calc R . .
H47C H -0.1161 0.6890 0.6284 0.168 Uiso 1 1 calc R . .
C48 C 0.0595(6) 0.69979(15) 0.7641(7) 0.084(3) Uani 1 1 d . . .
H48A H 0.1180 0.6996 0.7028 0.126 Uiso 1 1 calc R . .
H48B H 0.0278 0.6747 0.7718 0.126 Uiso 1 1 calc R . .
H48C H 0.0916 0.7075 0.8409 0.126 Uiso 1 1 calc R . .
C49 C -0.3305(3) 0.90829(12) 0.4453(4) 0.0212(10) Uani 1 1 d . . .
C50 C -0.4074(4) 0.87881(14) 0.5019(4) 0.0318(11) Uani 1 1 d . . .
H50A H -0.4827 0.8812 0.4683 0.048 Uiso 1 1 calc R . .
H50B H -0.4104 0.8826 0.5887 0.048 Uiso 1 1 calc R . .
H50C H -0.3781 0.8538 0.4849 0.048 Uiso 1 1 calc R . .
C51 C -0.3718(4) 0.94766(13) 0.4799(4) 0.0276(10) Uani 1 1 d . . .
H51A H -0.4501 0.9505 0.4559 0.041 Uiso 1 1 calc R . .
H51B H -0.3262 0.9665 0.4391 0.041 Uiso 1 1 calc R . .
H51C H -0.3654 0.9510 0.5667 0.041 Uiso 1 1 calc R . .
C52 C -0.3378(4) 0.90397(15) 0.3077(4) 0.0332(12) Uani 1 1 d . . .
H52A H -0.3011 0.9253 0.2691 0.050 Uiso 1 1 calc R . .
H52B H -0.4164 0.9031 0.2833 0.050 Uiso 1 1 calc R . .
H52C H -0.3006 0.8808 0.2835 0.050 Uiso 1 1 calc R . .
C61 C 0.7031(9) 1.3115(3) 0.6489(14) 0.32(4) Uani 0.50 1 d PG . .
C62 C 0.7999(10) 1.2903(3) 0.6392(12) 0.136(11) Uani 0.50 1 d PG . .
C63 C 0.8465(10) 1.2740(3) 0.7404(16) 0.198(18) Uani 0.50 1 d PG . .
C64 C 0.7961(15) 1.2789(3) 0.8514(13) 0.140(12) Uani 0.50 1 d PG . .
C65 C 0.6993(15) 1.3001(4) 0.8611(14) 0.22(2) Uani 0.50 1 d PG . .
C66 C 0.6528(9) 1.3164(4) 0.7599(18) 0.21(2) Uani 0.50 1 d PG . .
C67 C 0.696(2) 1.3368(5) 0.5082(17) 0.32(3) Uani 0.50 1 d PG . .

loop_
_atom_site_aniso_label
_atom_site_aniso_U_11
_atom_site_aniso_U_22
_atom_site_aniso_U_33
_atom_site_aniso_U_23
_atom_site_aniso_U_13
_atom_site_aniso_U_12
Pd1 0.00767(12) 0.01780(13) 0.01808(14) -0.00031(15) -0.00107(14) -0.00075(11)
S1 0.0100(5) 0.0197(5) 0.0199(5) 0.0019(4) -0.0015(4) -0.0009(4)
S2 0.0093(4) 0.0188(5) 0.0215(6) 0.0009(4) -0.0043(4) -0.0008(4)
C1 0.009(2) 0.023(2) 0.013(2) -0.0018(17) 0.0021(17) 0.0004(16)
C2 0.0087(18) 0.020(2) 0.012(2) -0.0006(15) 0.0010(15) 0.0012(15)
C3 0.0073(16) 0.0206(19) 0.016(3) -0.0027(18) 0.0017(17) 0.0008(14)
C4 0.010(2) 0.022(2) 0.016(2) 0.0017(17) 0.0002(17) 0.0024(17)
C5 0.015(2) 0.022(2) 0.019(2) -0.0051(18) 0.0000(18) -0.0045(18)
C6 0.0088(17) 0.0216(19) 0.026(2) 0.001(2) 0.007(2) 0.0006(14)
C7 0.009(2) 0.026(2) 0.020(2) 0.0033(19) 0.0047(18) 0.0012(18)
C8 0.009(2) 0.023(2) 0.018(2) -0.0034(17) 0.0003(17) 0.0012(18)
C9 0.008(2) 0.016(2) 0.019(2) -0.0026(17) -0.0005(16) 0.0009(16)
C10 0.011(2) 0.024(2) 0.016(2) 0.0073(17) -0.0013(17) 0.0014(17)
C11 0.013(2) 0.027(2) 0.020(2) 0.0058(18) 0.0048(17) -0.0027(18)
C12 0.014(2) 0.014(2) 0.019(2) -0.0048(17) -0.0013(18) 0.0026(16)
C13 0.013(2) 0.028(2) 0.013(2) 0.0041(17) -0.0017(17) -0.0012(17)
C14 0.012(2) 0.027(2) 0.016(2) -0.0010(17) 0.0006(17) -0.0027(17)
C15 0.023(2) 0.0191(19) 0.032(2) 0.002(3) 0.007(3) -0.0049(16)
C16 0.050(4) 0.026(3) 0.054(4) -0.002(3) 0.020(3) -0.003(3)
C17 0.080(5) 0.029(3) 0.045(4) 0.005(3) -0.002(3) -0.013(3)
C18 0.034(3) 0.037(3) 0.063(4) -0.009(3) -0.002(3) -0.016(2)
C19 0.011(2) 0.027(2) 0.018(2) 0.0022(18) 0.0000(17) 0.0010(17)
C20 0.018(2) 0.039(3) 0.033(3) 0.010(2) -0.010(2) -0.007(2)
C21 0.014(2) 0.037(3) 0.020(2) -0.0014(19) -0.0033(17) 0.0034(19)
C22 0.017(2) 0.044(3) 0.024(2) -0.010(2) -0.008(2) 0.014(2)
S31 0.0099(5) 0.0197(5) 0.0194(5) 0.0008(4) -0.0026(4) -0.0011(4)
S32 0.0102(5) 0.0182(5) 0.0255(6) 0.0009(4) -0.0032(4) 0.0001(4)
C31 0.012(2) 0.022(2) 0.013(2) -0.0028(17) 0.0012(16) -0.0030(17)
C32 0.0111(19) 0.022(2) 0.026(3) -0.0020(17) -0.0002(16) -0.0018(16)
C33 0.0109(19) 0.0195(19) 0.024(3) -0.0005(17) 0.0007(17) 0.0008(15)
C34 0.024(3) 0.028(3) 0.027(3) -0.002(2) 0.002(2) -0.005(2)
C35 0.030(3) 0.031(3) 0.032(3) -0.006(2) -0.007(2) -0.013(2)
C36 0.026(2) 0.025(2) 0.037(2) 0.002(3) -0.002(3) -0.0075(17)
C37 0.032(3) 0.029(3) 0.028(3) 0.008(2) 0.001(2) -0.011(2)
C38 0.022(3) 0.027(3) 0.024(2) -0.002(2) -0.007(2) -0.0012(19)
C39 0.012(2) 0.022(2) 0.015(2) -0.0009(17) -0.0012(17) 0.0014(17)
C40 0.014(2) 0.028(2) 0.022(2) 0.0017(19) -0.0004(18) -0.0012(18)
C41 0.020(2) 0.036(3) 0.015(2) 0.0057(19) -0.0016(18) 0.002(2)
C42 0.012(2) 0.019(2) 0.020(2) -0.0027(17) -0.0017(17) -0.0030(16)
C43 0.014(2) 0.041(3) 0.020(2) 0.006(2) 0.0026(18) -0.007(2)
C44 0.017(2) 0.040(3) 0.018(2) 0.0036(19) -0.0042(19) -0.003(2)
C45 0.046(3) 0.029(2) 0.040(3) 0.008(3) -0.010(3) -0.019(2)
C46 0.104(6) 0.056(5) 0.102(6) -0.027(4) 0.054(5) -0.065(4)
C47 0.187(10) 0.073(6) 0.076(5) 0.024(5) -0.056(6) -0.095(6)
C48 0.090(5) 0.024(3) 0.137(8) 0.005(4) -0.009(5) -0.010(3)
C49 0.010(2) 0.035(3) 0.019(2) -0.0015(19) -0.0022(17) -0.0010(18)
C50 0.014(2) 0.041(3) 0.040(3) 0.001(2) -0.009(2) -0.007(2)
C51 0.015(2) 0.037(3) 0.031(3) -0.004(2) -0.002(2) 0.0054(19)
C52 0.013(2) 0.057(3) 0.030(3) -0.006(2) -0.005(2) 0.004(2)
C61 0.063(15) 0.074(15) 0.82(12) -0.23(4) -0.02(3) -0.020(12)
C62 0.22(3) 0.109(18) 0.081(14) -0.034(12) -0.011(16) -0.070(18)
C63 0.20(3) 0.14(2) 0.26(4) -0.14(3) 0.11(3) -0.14(2)
C64 0.17(3) 0.067(15) 0.19(3) 0.027(16) -0.07(2) -0.100(16)
C65 0.25(4) 0.19(4) 0.23(4) -0.09(3) 0.12(3) -0.21(3)
C66 0.047(10) 0.108(17) 0.47(6) -0.18(3) 0.10(2) -0.044(11)
C67 0.26(4) 0.12(2) 0.59(8) -0.18(4) -0.29(5) 0.10(2)

loop_
_atom_type_symbol
_atom_type_description
_atom_type_scat_dispersion_real
_atom_type_scat_dispersion_imag
_atom_type_scat_source
C C 0.0033 0.0016 'International Tables Vol C Tables 4.2.6.8 and 6.1.1.4'
H H 0.0000 0.0000 'International Tables Vol C Tables 4.2.6.8 and 6.1.1.4'
S S 0.1246 0.1234 'International Tables Vol C Tables 4.2.6.8 and 6.1.1.4'
Pd Pd -0.9988 1.0072 'International Tables Vol C Tables 4.2.6.8 and 6.1.1.4'

loop_
_geom_angle_atom_site_label_1
_geom_angle_atom_site_label_2
_geom_angle_atom_site_label_3
_geom_angle
_geom_angle_site_symmetry_1
_geom_angle_site_symmetry_3
_geom_angle_publ_flag
S32 Pd1 S2 177.64(4) . . ?
S32 Pd1 S1 90.28(4) . . ?
S2 Pd1 S1 87.89(4) . . ?
S32 Pd1 S31 88.51(4) . . ?
S2 Pd1 S31 93.34(4) . . ?
S1 Pd1 S31 178.63(4) . . ?
C1 S1 Pd1 105.67(14) . . ?
C2 S2 Pd1 105.78(13) . . ?
C2 C1 C9 125.0(3) . . ?
C2 C1 S1 120.4(3) . . ?
C9 C1 S1 114.5(3) . . ?
C1 C2 C3 126.2(3) . . ?
C1 C2 S2 120.2(3) . . ?
C3 C2 S2 113.6(3) . . ?
C8 C3 C4 117.7(3) . . ?
C8 C3 C2 121.1(3) . . ?
C4 C3 C2 120.8(3) . . ?
C5 C4 C3 120.5(4) . . ?
C4 C5 C6 122.0(4) . . ?
C7 C6 C5 116.7(3) . . ?
C7 C6 C15 122.7(4) . . ?
C5 C6 C15 120.6(4) . . ?
C8 C7 C6 121.7(4) . . ?
C3 C8 C7 121.3(4) . . ?
C14 C9 C10 119.0(4) . . ?
C14 C9 C1 119.5(4) . . ?
C10 C9 C1 121.3(3) . . ?
C11 C10 C9 120.1(4) . . ?
C10 C11 C12 122.1(4) . . ?
C13 C12 C11 117.1(4) . . ?
C13 C12 C19 122.1(3) . . ?
C11 C12 C19 120.7(4) . . ?
C12 C13 C14 121.2(4) . . ?
C9 C14 C13 120.5(4) . . ?
C17 C15 C16 110.8(4) . . ?
C17 C15 C6 112.6(4) . . ?
C16 C15 C6 110.7(4) . . ?
C17 C15 C18 107.0(4) . . ?
C16 C15 C18 107.1(4) . . ?
C6 C15 C18 108.4(3) . . ?
C20 C19 C21 108.5(4) . . ?
C20 C19 C22 109.2(4) . . ?
C21 C19 C22 108.3(3) . . ?
C20 C19 C12 111.7(3) . . ?
C21 C19 C12 112.1(3) . . ?
C22 C19 C12 106.8(3) . . ?
C31 S31 Pd1 104.67(14) . . ?
C32 S32 Pd1 105.36(15) . . ?
C32 C31 C39 122.0(4) . . ?
C32 C31 S31 121.0(3) . . ?
C39 C31 S31 116.9(3) . . ?
C31 C32 C33 123.9(3) . . ?
C31 C32 S32 120.5(3) . . ?
C33 C32 S32 115.7(3) . . ?
C34 C33 C38 118.6(4) . . ?
C34 C33 C32 121.6(4) . . ?
C38 C33 C32 119.8(4) . . ?
C33 C34 C35 121.2(4) . . ?
C34 C35 C36 120.8(4) . . ?
C37 C36 C35 116.8(4) . . ?
C37 C36 C45 121.9(5) . . ?
C35 C36 C45 121.2(5) . . ?
C36 C37 C38 122.5(4) . . ?
C37 C38 C33 120.1(4) . . ?
C44 C39 C40 117.7(4) . . ?
C44 C39 C31 120.8(4) . . ?
C40 C39 C31 121.4(4) . . ?
C41 C40 C39 120.2(4) . . ?
C42 C41 C40 122.3(4) . . ?
C41 C42 C43 116.9(4) . . ?
C41 C42 C49 121.4(4) . . ?
C43 C42 C49 121.5(4) . . ?
C44 C43 C42 121.5(4) . . ?
C39 C44 C43 121.5(4) . . ?
C47 C45 C46 110.8(6) . . ?
C47 C45 C36 113.8(5) . . ?
C46 C45 C36 109.3(5) . . ?
C47 C45 C48 109.5(6) . . ?
C46 C45 C48 105.0(6) . . ?
C36 C45 C48 108.0(4) . . ?
C42 C49 C50 111.9(4) . . ?
C42 C49 C51 106.7(3) . . ?
C50 C49 C51 109.4(4) . . ?
C42 C49 C52 112.1(3) . . ?
C50 C49 C52 107.8(4) . . ?
C51 C49 C52 108.8(4) . . ?
C62 C61 C66 120.0 . . ?
C62 C61 C67 104.1 . . ?
C66 C61 C67 133.6 . . ?
C63 C62 C61 120.0 . . ?
C62 C63 C64 120.0 . . ?
C63 C64 C65 120.0 . . ?
C66 C65 C64 120.0 . . ?
C65 C66 C61 120.0 . . ?

loop_
_geom_bond_atom_site_label_1
_geom_bond_atom_site_label_2
_geom_bond_distance
_geom_bond_site_symmetry_2
_geom_bond_publ_flag
Pd1 S32 2.2440(10) . ?
Pd1 S2 2.2443(10) . ?
Pd1 S1 2.2503(10) . ?
Pd1 S31 2.2667(10) . ?
S1 C1 1.707(4) . ?
S2 C2 1.712(4) . ?
C1 C2 1.393(5) . ?
C1 C9 1.500(5) . ?
C2 C3 1.486(5) . ?
C3 C8 1.386(6) . ?
C3 C4 1.402(6) . ?
C4 C5 1.384(6) . ?
C5 C6 1.399(6) . ?
C6 C7 1.390(6) . ?
C6 C15 1.533(5) . ?
C7 C8 1.389(6) . ?
C9 C14 1.380(6) . ?
C9 C10 1.389(5) . ?
C10 C11 1.380(6) . ?
C11 C12 1.398(6) . ?
C12 C13 1.390(6) . ?
C12 C19 1.542(5) . ?
C13 C14 1.399(6) . ?
C15 C17 1.494(8) . ?
C15 C16 1.521(7) . ?
C15 C18 1.555(6) . ?
C19 C20 1.520(6) . ?
C19 C21 1.527(6) . ?
C19 C22 1.539(6) . ?
S31 C31 1.704(4) . ?
S32 C32 1.708(4) . ?
C31 C32 1.405(6) . ?
C31 C39 1.482(5) . ?
C32 C33 1.489(6) . ?
C33 C34 1.372(6) . ?
C33 C38 1.393(6) . ?
C34 C35 1.393(7) . ?
C35 C36 1.408(7) . ?
C36 C37 1.382(7) . ?
C36 C45 1.532(5) . ?
C37 C38 1.384(6) . ?
C39 C44 1.382(6) . ?
C39 C40 1.399(6) . ?
C40 C41 1.388(6) . ?
C41 C42 1.387(6) . ?
C42 C43 1.387(6) . ?
C42 C49 1.534(5) . ?
C43 C44 1.387(6) . ?
C45 C47 1.479(9) . ?
C45 C46 1.503(8) . ?
C45 C48 1.536(8) . ?
C49 C50 1.537(6) . ?
C49 C51 1.544(6) . ?
C49 C52 1.548(6) . ?
C61 C62 1.3900 . ?
C61 C66 1.3900 . ?
C61 C67 1.8165 . ?
C62 C63 1.3900 . ?
C63 C64 1.3900 . ?
C64 C65 1.3900 . ?
C65 C66 1.3900 . ?
